data_2207420
loop_
_publ_author_name
'Britton, Doyle'

_publ_section_title
;
 A 1:1 complex of 2,4,5,6-tetrachloro-1,3-dicyanobenzene with pyrene
;
_journal_coeditor_code AC6223
_journal_issue 12
_journal_name_full 'Acta Crystallographica Section E'
_journal_page_first o4188
_journal_page_last o4189
_journal_paper_doi 10.1107/S1600536805037499
_journal_volume 61
_journal_year 2005
_chemical_formula_iupac 'C8 Cl4 N2, C16 H10'
_chemical_formula_moiety 'C8 Cl4 N2, C16 H10'
_chemical_formula_sum 'C24 H10 Cl4 N2'
_chemical_formula_weight 468.14
_chemical_name_systematic
;
2,4,5,6-tetrachloro-1,3-dicyanobenzene-pyrene (1/1)
;
_space_group_IT_number 15
_symmetry_cell_setting monoclinic
_symmetry_space_group_name_Hall '-C 2yc'
_symmetry_space_group_name_H-M 'C 1 2/c 1'
_atom_sites_solution_hydrogens geom
_atom_sites_solution_primary direct
_atom_sites_solution_secondary difmap
_audit_creation_method SHELXTL
_cell_angle_alpha 90.00
_cell_angle_beta 103.66(3)
_cell_angle_gamma 90.00
_cell_formula_units_Z 4
_cell_length_a 12.032(3)
_cell_length_b 15.808(4)
_cell_length_c 10.673(3)
_cell_measurement_reflns_used 25
_cell_measurement_temperature 296(2)
_cell_measurement_theta_max 21.0
_cell_measurement_theta_min 10.4
_cell_volume 1972.6(9)
_computing_cell_refinement 'CAD-4 Software'
_computing_data_collection 'CAD-4 Software (Enraf--Nonius, 1983)'
_computing_data_reduction
;
TEXSAN (Molecular Structure Corporation, 1985)
;
_computing_molecular_graphics SHELXTL
_computing_publication_material SHELXTL
_computing_structure_refinement SHELXTL
_computing_structure_solution 'SHELXTL (Sheldrick, 1997)'
_diffrn_ambient_temperature 296(2)
_diffrn_measured_fraction_theta_full 1.000
_diffrn_measured_fraction_theta_max 1.000
_diffrn_measurement_device_type 'Enraf--Nonius CAD-4'
_diffrn_measurement_method \w-2\q
_diffrn_radiation_monochromator graphite
_diffrn_radiation_source 'fine-focus sealed tube'
_diffrn_radiation_type MoK\a
_diffrn_radiation_wavelength 0.71073
_diffrn_reflns_av_R_equivalents 0.051
_diffrn_reflns_av_sigmaI/netI 0.060
_diffrn_reflns_limit_h_max 15
_diffrn_reflns_limit_h_min -15
_diffrn_reflns_limit_k_max 20
_diffrn_reflns_limit_k_min 0
_diffrn_reflns_limit_l_max 13
_diffrn_reflns_limit_l_min -13
_diffrn_reflns_number 5654
_diffrn_reflns_theta_full 26.98
_diffrn_reflns_theta_max 26.98
_diffrn_reflns_theta_min 2.17
_diffrn_standards_decay_% <1
_diffrn_standards_interval_time 75
_diffrn_standards_number 3
_exptl_absorpt_coefficient_mu 0.615
_exptl_absorpt_correction_type none
_exptl_crystal_colour yellow
_exptl_crystal_density_diffrn 1.576
_exptl_crystal_density_method 'not measured'
_exptl_crystal_description needle
_exptl_crystal_F_000 944
_exptl_crystal_size_max 0.50
_exptl_crystal_size_mid 0.15
_exptl_crystal_size_min 0.10
_refine_diff_density_max 0.32
_refine_diff_density_min -0.28
_refine_ls_extinction_method none
_refine_ls_goodness_of_fit_ref 1.03
_refine_ls_hydrogen_treatment constr
_refine_ls_matrix_type full
_refine_ls_number_parameters 138
_refine_ls_number_reflns 2154
_refine_ls_number_restraints 0
_refine_ls_restrained_S_all 1.03
_refine_ls_R_factor_all 0.053
_refine_ls_R_factor_gt 0.040
_refine_ls_shift/su_max 0.001
_refine_ls_shift/su_mean 0.000
_refine_ls_structure_factor_coef Fsqd
_refine_ls_weighting_details 'calc w=1/[\s^2^(Fo^2^)+(0.062P)^2^+0.061P] where P=(Fo^2^+2Fc^2^)/3'
_refine_ls_weighting_scheme calc
_refine_ls_wR_factor_gt 0.107
_refine_ls_wR_factor_ref 0.115
_reflns_number_gt 1695
_reflns_number_total 2154
_reflns_threshold_expression I>2\s(I)
_cod_data_source_file ac6223.cif
_cod_data_source_block I
_cod_original_sg_symbol_H-M 'C 2/c'
_cod_database_code 2207420
_cod_database_fobs_code 2207420

loop_
_symmetry_equiv_pos_as_xyz
'x, y, z'
'-x, y, -z+1/2'
'x+1/2, y+1/2, z'
'-x+1/2, y+1/2, -z+1/2'
'-x, -y, -z'
'x, -y, z-1/2'
'-x+1/2, -y+1/2, -z'
'x+1/2, -y+1/2, z-1/2'

loop_
_atom_site_label
_atom_site_fract_x
_atom_site_fract_y
_atom_site_fract_z
_atom_site_U_iso_or_equiv
_atom_site_adp_type
_atom_site_calc_flag
_atom_site_refinement_flags
_atom_site_occupancy
_atom_site_type_symbol
Cl1 0.5000 0.45865(4) 0.2500 0.0563(2) Uani d S 1 Cl
Cl3 0.39816(5) 0.16530(4) 0.44877(5) 0.05451(18) Uani d . 1 Cl
Cl4 0.5000 0.06551(4) 0.2500 0.0526(2) Uani d S 1 Cl
N1 0.3805(2) 0.38482(14) 0.5163(2) 0.0627(5) Uani d . 1 N
C1 0.5000 0.35069(16) 0.2500 0.0383(5) Uani d S 1 C
C2 0.45709(15) 0.30665(12) 0.34160(18) 0.0374(4) Uani d . 1 C
C3 0.45594(15) 0.21834(12) 0.33990(18) 0.0374(4) Uani d . 1 C
C4 0.5000 0.17392(15) 0.2500 0.0366(5) Uani d S 1 C
C5 0.41397(17) 0.35129(13) 0.4389(2) 0.0458(4) Uani d . 1 C
C11 0.3448(2) 0.12884(17) 0.7704(2) 0.0612(6) Uani d . 1 C
H11 0.3702 0.0961 0.7079 0.073 Uiso calc R 1 H
C12 0.35053(19) 0.21584(16) 0.7660(2) 0.0545(5) Uani d . 1 C
H12 0.3798 0.2422 0.7006 0.065 Uiso calc R 1 H
C13 0.31383(16) 0.26574(14) 0.85667(19) 0.0435(4) Uani d . 1 C
C14 0.26966(14) 0.22528(12) 0.95343(17) 0.0375(4) Uani d . 1 C
C15 0.26392(16) 0.13547(12) 0.9579(2) 0.0436(4) Uani d . 1 C
C16 0.3025(2) 0.08877(15) 0.8642(2) 0.0570(6) Uani d . 1 C
H16 0.2995 0.0287 0.8656 0.068 Uiso calc R 1 H
C17 0.31837(19) 0.35639(15) 0.8556(2) 0.0510(5) Uani d . 1 C
H17 0.3478 0.3842 0.7914 0.061 Uiso calc R 1 H
C18 0.2181(2) 0.09734(13) 1.0565(2) 0.0529(5) Uani d . 1 C
H18 0.2134 0.0374 1.0598 0.063 Uiso calc R 1 H

loop_
_atom_site_aniso_label
_atom_site_aniso_U_11
_atom_site_aniso_U_22
_atom_site_aniso_U_33
_atom_site_aniso_U_12
_atom_site_aniso_U_13
_atom_site_aniso_U_23
Cl1 0.0529(5) 0.0399(3) 0.0754(6) 0.000 0.0136(4) 0.000
Cl3 0.0609(4) 0.0600(3) 0.0456(3) -0.0063(2) 0.0184(2) 0.0066(2)
Cl4 0.0529(4) 0.0403(3) 0.0627(5) 0.000 0.0099(3) 0.000
N1 0.0641(13) 0.0635(11) 0.0628(12) 0.0046(10) 0.0196(10) -0.0113(10)
C1 0.0284(11) 0.0410(12) 0.0409(13) 0.000 -0.0010(10) 0.000
C2 0.0283(8) 0.0440(9) 0.0368(9) 0.0019(7) 0.0014(7) -0.0019(7)
C3 0.0278(8) 0.0466(9) 0.0345(9) -0.0004(7) 0.0012(7) 0.0020(7)
C4 0.0290(11) 0.0387(12) 0.0379(12) 0.000 -0.0005(10) 0.000
C5 0.0371(10) 0.0522(10) 0.0455(10) 0.0018(8) 0.0047(8) -0.0053(9)
C11 0.0532(14) 0.0782(15) 0.0489(12) 0.0172(11) 0.0052(10) -0.0127(11)
C12 0.0406(11) 0.0809(15) 0.0412(10) 0.0069(10) 0.0079(9) 0.0006(10)
C13 0.0282(9) 0.0617(11) 0.0364(9) 0.0001(8) -0.0009(7) 0.0015(8)
C14 0.0241(8) 0.0490(9) 0.0343(9) -0.0007(7) -0.0034(7) -0.0012(7)
C15 0.0336(9) 0.0458(10) 0.0451(10) 0.0007(7) -0.0033(8) -0.0025(8)
C16 0.0516(13) 0.0526(11) 0.0586(13) 0.0100(10) -0.0033(10) -0.0100(10)
C17 0.0420(11) 0.0603(12) 0.0475(11) -0.0082(9) 0.0042(9) 0.0100(9)
C18 0.0479(12) 0.0457(10) 0.0579(13) -0.0073(8) -0.0015(10) 0.0055(9)

loop_
_atom_type_symbol
_atom_type_description
_atom_type_scat_dispersion_real
_atom_type_scat_dispersion_imag
_atom_type_scat_source
C C 0.0033 0.0016 'International Tables Vol C Tables 4.2.6.8 and 6.1.1.4'
H H 0.0000 0.0000 'International Tables Vol C Tables 4.2.6.8 and 6.1.1.4'
N N 0.0061 0.0033 'International Tables Vol C Tables 4.2.6.8 and 6.1.1.4'
Cl Cl 0.1484 0.1585 'International Tables Vol C Tables 4.2.6.8 and 6.1.1.4'

loop_
_geom_angle_atom_site_label_1
_geom_angle_atom_site_label_2
_geom_angle_atom_site_label_3
_geom_angle_site_symmetry_1
_geom_angle_site_symmetry_3
_geom_angle
C2 C1 C2 . 2_655 120.1(2)
C2 C1 Cl1 . . 119.94(12)
C1 C2 C3 . . 119.61(18)
C1 C2 C5 . . 120.91(18)
C3 C2 C5 . . 119.48(17)
C4 C3 C2 . . 120.63(17)
C4 C3 Cl3 . . 120.27(15)
C2 C3 Cl3 . . 119.10(14)
C3 C4 C3 2_655 . 119.4(2)
C3 C4 Cl4 . . 120.32(11)
N1 C5 C2 . . 178.7(2)
C12 C11 C16 . . 120.8(2)
C12 C11 H11 . . 119.6
C16 C11 H11 . . 119.6
C11 C12 C13 . . 120.9(2)
C11 C12 H12 . . 119.6
C13 C12 H12 . . 119.6
C12 C13 C14 . . 118.8(2)
C12 C13 C17 . . 122.6(2)
C14 C13 C17 . . 118.52(19)
C13 C14 C15 . . 120.20(18)
C13 C14 C14 . 7_557 120.1(2)
C15 C14 C14 . 7_557 119.7(2)
C16 C15 C14 . . 118.2(2)
C16 C15 C18 . . 123.4(2)
C14 C15 C18 . . 118.35(19)
C11 C16 C15 . . 121.0(2)
C11 C16 H16 . . 119.5
C15 C16 H16 . . 119.5
C18 C17 C13 7_557 . 121.3(2)
C18 C17 H17 7_557 . 119.4
C13 C17 H17 . . 119.4
C17 C18 C15 7_557 . 122.06(19)
C17 C18 H18 7_557 . 119.0
C15 C18 H18 . . 119.0

loop_
_geom_bond_atom_site_label_1
_geom_bond_atom_site_label_2
_geom_bond_site_symmetry_2
_geom_bond_distance
Cl1 C1 . 1.707(3)
Cl3 C3 . 1.7083(19)
Cl4 C4 . 1.714(3)
N1 C5 . 1.132(3)
C1 C2 . 1.395(2)
C2 C3 . 1.396(3)
C2 C5 . 1.449(3)
C3 C4 . 1.391(2)
C11 C12 . 1.378(4)
C11 C16 . 1.379(4)
C11 H11 . 0.9500
C12 C13 . 1.398(3)
C12 H12 . 0.9500
C13 C14 . 1.420(3)
C13 C17 . 1.434(3)
C14 C15 . 1.423(3)
C14 C14 7_557 1.430(4)
C15 C16 . 1.407(3)
C15 C18 . 1.431(3)
C16 H16 . 0.9500
C17 C18 7_557 1.343(4)
C17 H17 . 0.9500
C18 H18 . 0.9500
